data_1536586
loop_
_publ_author_name
'Piepenbrink, M.'
'Krebs, B.'
'Limanski, E.M.'

_publ_section_title
;
 Neue Heteropolyanionen des (M2 X2 W20) - Typs mit Antimon(III) als
 Heteroatom
;
_journal_name_full 'Zeitschrift fuer Anorganische und Allgemeine Chemie'
_journal_page_first 1187
_journal_page_last 1191
_journal_volume 628
_journal_year 2002
_chemical_formula_sum 'H100 N4 Na6 O112 Sb2 W20.4 Zn1.6'
_chemical_name_systematic
;
Na6 (N H4)4 ((Zn1.6 W0.4) (H2 O)6 (W O2)2 (Sb W9 O33)2) (H2 O)36
;
_space_group_IT_number 14
_symmetry_space_group_name_Hall '-P 2yn'
_symmetry_space_group_name_H-M 'P 1 21/n 1'
_cell_angle_alpha 90
_cell_angle_beta 95.46
_cell_angle_gamma 90
_cell_formula_units_Z 2
_cell_length_a 12.873
_cell_length_b 25.303
_cell_length_c 15.975
_cell_volume 5179.856
_citation_journal_id_ASTM ZAACAB
_cod_data_source_file Piepenbrink_ZAACAB_2002_502.cif
_cod_data_source_block H100N4Na6O112Sb2W20.4Zn1.6
_cod_original_sg_symbol_Hall '-P 2ybc (x-z,y,z)'
_cod_database_code 1536586

loop_
_symmetry_equiv_pos_as_xyz
x,y,z
-x+1/2,y+1/2,-z+1/2
-x,-y,-z
x-1/2,-y-1/2,z-1/2

loop_
_atom_site_label
_atom_site_type_symbol
_atom_site_fract_x
_atom_site_fract_y
_atom_site_fract_z
_atom_site_occupancy
_atom_site_U_iso_or_equiv
O31 O-2 -0.0347 -0.0098 0.4042 1 0.0
O39 O-2 0.5555 -0.0304 0.2345 1 0.0
W2 W+6 0.1221 -0.00538 0.88754 1 0.0
O44 O-2 0.3448 0.2565 0.8668 1 0.0
O45 O-2 0.54 -0.3122 0.2957 1 0.0
O27 O-2 0.3557 -0.0687 0.2186 1 0.0
O48 O-2 -0.234 0.4123 0.058 1 0.0
O55 O-2 0.382 0.3629 0.91 0.75 0.0
W3 W+6 0.19844 0.11008 0.8067 1 0.0
O51 O-2 0.5423 -0.1203 0.7891 0.75 0.0
O6 O-2 -0.0987 0.0162 0.2398 1 0.0
N1 N-3 0.5423 -0.1203 0.7891 0.25 0.0
O14 O-2 0.0926 -0.1975 1.2758 1 0.0
O21 O-2 0.2189 0.2112 0.0522 1 0.0
O37 O-2 0.263 -0.152 0.8127 1 0.0
O46 O-2 -0.415 0.4068 0.8787 1 0.0
O22 O-2 0.078 0.1265 0.0409 1 0.0
O58 O-2 0.558 -0.12 0.467 0.75 0.0
O23 O-2 0.1427 0.0978 0.2009 1 0.0
Zn1 Zn+2 0.28833 -0.12981 0.93706 0.8 0.0
O26 O-2 0.2035 -0.0004 0.1458 1 0.0
N4 N-3 0.213 -0.0181 0.5018 0.25 0.0
W7 W+6 0.15376 0.07009 0.1047 1 0.0
O43 O-2 0.4867 -0.1885 0.3616 1 0.0
N6 N-3 0.255 -0.0729 0.69 0.25 0.0
O28 O-2 0.2449 -0.0729 0.3502 1 0.0
W11 W+6 0.322 -0.13736 0.16454 1 0.0
O42 O-2 -0.2402 0.2682 0.1674 1 0.0
O19 O-2 -0.2385 0.1974 0.8748 1 0.0
W4 W+6 0.01872 0.22508 0.7958 1 0.0
O17 O-2 -0.0244 0.1661 0.8963 1 0.0
O47 O-2 -0.0737 -0.1726 0.4334 1 0.0
O15 O-2 -0.0748 0.2607 0.863 1 0.0
O50 O-2 -0.172 0.3668 0.87 1 0.0
W10 W+6 0.17425 -0.14057 0.32945 1 0.0
W9 W+6 -0.02527 -0.03503 0.30671 1 0.0
N7 N-3 0.113 0.3451 0.946 0.25 0.0
N8 N-3 0.558 -0.12 0.467 0.25 0.0
O5 O-2 -0.0051 -0.034 0.8955 1 0.0
O34 O-2 0.1955 -0.1653 0.4302 1 0.0
Na3 Na+1 -0.3112 0.3477 0.9634 1 0.0
Na1 Na+1 0.4103 0.0097 0.9053 1 0.0
N3 N-3 0.2333 0.2139 0.2375 0.25 0.0
O1 O-2 -0.1596 0.1681 0.0263 1 0.0
O7 O-2 0.2365 0.044 0.8492 1 0.0
O24 O-2 0.2788 0.0893 0.085 1 0.0
O32 O-2 0.0496 -0.1026 0.3345 1 0.0
W1 W+2 0.28833 -0.12981 0.93706 0.2 0.0
Na2 Na+1 0.5826 -0.2142 0.2486 1 0.0
O49 O-2 -0.406 0.2825 0.8762 1 0.0
O4 O-2 0.1345 0.0288 0.986 1 0.0
O36 O-2 0.4237 -0.0875 0.9172 1 0.0
O3 O-2 0.3045 -0.1056 0.064 1 0.0
N2 N-3 0.5645 -0.2353 0.9661 0.25 0.0
N5 N-3 0.382 0.3629 0.91 0.25 0.0
O30 O-2 -0.1714 0.1014 0.8019 1 0.0
O16 O-2 0.1236 0.2362 0.8913 1 0.0
O13 O-2 0.0566 0.2763 0.7346 1 0.0
O12 O-2 0.1071 0.17 0.7675 1 0.0
O38 O-2 0.3728 -0.1966 0.9618 1 0.0
O40 O-2 0.4016 -0.0034 0.0542 1 0.0
O25 O-2 0.3163 0.0244 0.3003 1 0.0
W5 W+6 -0.13127 0.22084 0.958 1 0.0
O33 O-2 0.295 -0.164 0.2809 1 0.0
O56 O-2 0.255 -0.0729 0.69 0.75 0.0
O41 O-2 0.5714 -0.1032 0.0461 1 0.0
O18 O-2 -0.1885 0.2756 0.9986 1 0.0
O11 O-2 0.1484 0.0786 0.699 1 0.0
W6 W+6 0.11997 0.18796 0.98454 1 0.0
O54 O-2 0.213 -0.0181 0.5018 0.75 0.0
O35 O-2 0.4463 -0.1627 0.1683 1 0.0
O20 O-2 0.0072 0.23 0.0195 1 0.0
O53 O-2 0.2333 0.2139 0.2375 0.75 0.0
O52 O-2 0.5645 -0.2353 0.9661 0.75 0.0
W8 W+6 0.24654 -0.02647 0.25477 1 0.0
O9 O-2 0.3149 0.1332 0.7784 1 0.0
O57 O-2 0.113 0.3451 0.946 0.75 0.0
Sb1 Sb+3 -0.06772 0.08961 0.90301 1 0.0
O8 O-2 0.0436 0.0672 0.8315 1 0.0
O2 O-2 0.2059 -0.0595 0.9057 1 0.0
O10 O-2 0.195 0.141 0.914 1 0.0
O29 O-2 0.1064 -0.0092 0.2842 1 0.0
